data_1504004
loop_
_publ_author_name
'Gallier, Florian'
'Hussain, Hidayat'
'Martel, Arnaud'
'Kirschning, Andreas'
'Dujardin, Gilles'

_publ_section_title
;
 Hetero-Diels-Alder reactions of cyclic ketone derived enamide. A new and
 efficient concept for the asymmetric Robinson annulation.
;
_journal_issue 14
_journal_name_full 'Organic letters'
_journal_page_first 3060
_journal_page_last 3063
_journal_paper_doi 10.1021/ol901065e
_journal_volume 11
_journal_year 2009
_chemical_absolute_configuration unk
_chemical_formula_moiety 'C22 H27 N O5'
_chemical_formula_sum 'C22 H27 N O5'
_chemical_formula_weight 385.45
_chemical_melting_point 388
_chemical_name_common endo-6a
_space_group_IT_number 4
_symmetry_cell_setting monoclinic
_symmetry_space_group_name_Hall 'P 2yb'
_symmetry_space_group_name_H-M 'P 1 21 1'
_atom_sites_solution_hydrogens geom
_atom_sites_solution_primary direct
_atom_sites_solution_secondary difmap
_audit_creation_method SHELXL-97
_audit_update_record
;
2009-05-07 # Formatted by publCIF
;
_cell_angle_alpha 90.00
_cell_angle_beta 104.82(7)
_cell_angle_gamma 90.00
_cell_formula_units_Z 2
_cell_length_a 9.082(7)
_cell_length_b 11.525(15)
_cell_length_c 10.141(8)
_cell_measurement_pressure 101.3
_cell_measurement_reflns_used 7427
_cell_measurement_temperature 298(2)
_cell_measurement_theta_max 30
_cell_measurement_theta_min 2
_cell_volume 1026.1(18)
_computing_cell_refinement 'STADI4 v1.07 (Stoe,1998)'
_computing_data_collection 'STADI4 v1.07 (Stoe,1998)'
_computing_data_reduction 'X-RED v1.10 (Stoe,1998)'
_computing_molecular_graphics 'DIAMOND (Brandenburg, 2005)'
_computing_publication_material 'ENCIFER v1.2 (CCDC, 2003)'
_computing_structure_refinement 'SHELXL-97 (Sheldrick, 1998)'
_computing_structure_solution 'SHELXS-86 (Sheldrick, 1985)'
_diffrn_ambient_temperature 298(2)
_diffrn_measured_fraction_theta_full 1.000
_diffrn_measured_fraction_theta_max 1.000
_diffrn_measurement_device_type 'SIEMENS AED2'
_diffrn_measurement_method '2\q/\w scans'
_diffrn_radiation_monochromator graphite
_diffrn_radiation_source 'fine-focus sealed tube'
_diffrn_radiation_type MoK\a
_diffrn_radiation_wavelength 0.71069
_diffrn_reflns_av_R_equivalents 0.0000
_diffrn_reflns_av_sigmaI/netI 0.0866
_diffrn_reflns_limit_h_max 13
_diffrn_reflns_limit_h_min -13
_diffrn_reflns_limit_k_max 17
_diffrn_reflns_limit_k_min -17
_diffrn_reflns_limit_l_max 15
_diffrn_reflns_limit_l_min 0
_diffrn_reflns_number 7409
_diffrn_reflns_theta_full 32.48
_diffrn_reflns_theta_max 32.48
_diffrn_reflns_theta_min 2.08
_diffrn_standards_decay_% 4
_diffrn_standards_interval_time 120
_diffrn_standards_number 3
_exptl_absorpt_coefficient_mu 0.088
_exptl_absorpt_correction_type none
_exptl_crystal_colour colorless
_exptl_crystal_density_diffrn 1.244
_exptl_crystal_description parallepiped
_exptl_crystal_F_000 412
_exptl_crystal_size_max 0.135
_exptl_crystal_size_mid 0.095
_exptl_crystal_size_min 0.086
_refine_diff_density_max 0.155
_refine_diff_density_min -0.185
_refine_diff_density_rms 0.039
_refine_ls_abs_structure_details 'Flack H D (1983), Acta Cryst. A39, 876-881'
_refine_ls_abs_structure_Flack 4(2)
_refine_ls_extinction_method none
_refine_ls_goodness_of_fit_ref 1.003
_refine_ls_hydrogen_treatment constr
_refine_ls_matrix_type full
_refine_ls_number_parameters 256
_refine_ls_number_reflns 7409
_refine_ls_number_restraints 1
_refine_ls_restrained_S_all 1.003
_refine_ls_R_factor_all 0.2160
_refine_ls_R_factor_gt 0.0772
_refine_ls_shift/su_max 0.001
_refine_ls_shift/su_mean 0.000
_refine_ls_structure_factor_coef Fsqd
_refine_ls_weighting_details 'calc w=1/[\s^2^(Fo^2^)+(0.0733P)^2^+0.2346P] where P=(Fo^2^+2Fc^2^)/3'
_refine_ls_weighting_scheme calc
_refine_ls_wR_factor_gt 0.1588
_refine_ls_wR_factor_ref 0.2062
_reflns_number_gt 2996
_reflns_number_total 7409
_reflns_threshold_expression >2\s(I)
_cod_data_source_file ol901065e_si_003.cif
_cod_data_source_block 6a
_cod_depositor_comments
;
The following automatic conversions were performed:
'__computing_data_collection' tag replaced with
'_computing_data_collection'.

Automatic conversion script
Id: cif_correct_tags 1440 2010-10-19 06:21:57Z saulius 
;
_cod_database_code 1504004

loop_
_symmetry_equiv_pos_as_xyz
'x, y, z'
'-x, y+1/2, -z'

loop_
_atom_site_label
_atom_site_type_symbol
_atom_site_fract_x
_atom_site_fract_y
_atom_site_fract_z
_atom_site_U_iso_or_equiv
_atom_site_adp_type
_atom_site_occupancy
_atom_site_symmetry_multiplicity
_atom_site_calc_flag
_atom_site_refinement_flags
O1 O -0.1633(2) 0.4343(2) 0.7795(2) 0.0442(5) Uani 1 1 d .
O2 O -0.2412(3) 0.1353(2) 0.7608(3) 0.0664(7) Uani 1 1 d .
O3 O 0.0889(4) 0.5460(2) 0.4708(3) 0.0735(9) Uani 1 1 d .
O4 O -0.0970(4) 0.6714(2) 0.4756(3) 0.0791(9) Uani 1 1 d .
O5 O -0.0850(4) 0.2414(3) 0.9187(3) 0.0928(11) Uani 1 1 d .
N N -0.0567(3) 0.5061(2) 0.6102(3) 0.0440(6) Uani 1 1 d .
C1 C -0.3305(4) 0.5444(3) 0.5946(3) 0.0446(8) Uani 1 1 d .
H1 H -0.3288 0.6076 0.5304 0.054 Uiso 1 1 calc R
C2 C -0.3817(4) 0.4320(3) 0.5111(3) 0.0471(8) Uani 1 1 d .
H2 H -0.4932 0.4316 0.4895 0.056 Uiso 1 1 calc R
C3 C -0.2326(4) 0.3340(3) 0.7211(3) 0.0436(7) Uani 1 1 d .
C4 C -0.3411(4) 0.4261(3) 0.3746(3) 0.0454(7) Uani 1 1 d .
C5 C -0.1220(4) 0.6361(3) 0.7798(4) 0.0527(9) Uani 1 1 d .
H5A H -0.0253 0.6195 0.8442 0.063 Uiso 1 1 calc R
H5B H -0.1064 0.7011 0.7241 0.063 Uiso 1 1 calc R
C6 C -0.3306(4) 0.3286(3) 0.6001(4) 0.0515(9) Uani 1 1 d .
H6 H -0.3702 0.2564 0.5685 0.062 Uiso 1 1 calc R
C7 C -0.2852(5) 0.4184(4) 0.1172(4) 0.0750(12) Uani 1 1 d .
H7 H -0.2657 0.4154 0.0316 0.090 Uiso 1 1 calc R
C8 C 0.0657(4) 0.4187(3) 0.6457(3) 0.0478(8) Uani 1 1 d .
H8 H 0.0213 0.3413 0.6465 0.057 Uiso 1 1 calc R
C9 C 0.1834(4) 0.4405(4) 0.7812(4) 0.0626(10) Uani 1 1 d .
H9A H 0.2372 0.5122 0.7752 0.075 Uiso 1 1 calc R
H9B H 0.1316 0.4492 0.8532 0.075 Uiso 1 1 calc R
C10 C 0.2970(5) 0.3419(5) 0.8167(5) 0.0859(14) Uani 1 1 d .
H10A H 0.2435 0.2702 0.8178 0.103 Uiso 1 1 calc R
H10B H 0.3645 0.3554 0.9050 0.103 Uiso 1 1 calc R
H10C H 0.3548 0.3375 0.7497 0.103 Uiso 1 1 calc R
C11 C -0.2357(5) 0.6718(4) 0.8589(4) 0.0627(10) Uani 1 1 d .
H11A H -0.2034 0.7441 0.9064 0.075 Uiso 1 1 calc R
H11B H -0.2394 0.6130 0.9264 0.075 Uiso 1 1 calc R
C12 C -0.1692(4) 0.5308(3) 0.6880(3) 0.0411(7) Uani 1 1 d .
C13 C -0.0320(5) 0.5830(4) 0.5155(4) 0.0576(10) Uani 1 1 d .
C14 C -0.1768(5) 0.2339(3) 0.8126(4) 0.0523(9) Uani 1 1 d .
C15 C -0.1813(7) 0.0304(4) 0.8339(5) 0.0893(15) Uani 1 1 d .
H15A H -0.0741 0.0249 0.8408 0.107 Uiso 1 1 calc R
H15B H -0.2323 -0.0358 0.7856 0.107 Uiso 1 1 calc R
H15C H -0.1977 0.0326 0.9237 0.107 Uiso 1 1 calc R
C16 C 0.1301(5) 0.4309(4) 0.5221(4) 0.0647(10) Uani 1 1 d .
H16A H 0.2399 0.4216 0.5479 0.078 Uiso 1 1 calc R
H16B H 0.0863 0.3731 0.4537 0.078 Uiso 1 1 calc R
C17 C -0.4420(5) 0.5781(4) 0.6801(4) 0.0637(10) Uani 1 1 d .
H17A H -0.5425 0.5900 0.6197 0.076 Uiso 1 1 calc R
H17B H -0.4488 0.5147 0.7412 0.076 Uiso 1 1 calc R
C18 C -0.2504(4) 0.3406(4) 0.3418(4) 0.0603(10) Uani 1 1 d .
H18 H -0.2073 0.2847 0.4062 0.072 Uiso 1 1 calc R
C19 C -0.2232(5) 0.3377(4) 0.2140(5) 0.0700(11) Uani 1 1 d .
H19 H -0.1615 0.2796 0.1935 0.084 Uiso 1 1 calc R
C20 C -0.3756(6) 0.5033(4) 0.1471(4) 0.0759(12) Uani 1 1 d .
H20 H -0.4189 0.5585 0.0818 0.091 Uiso 1 1 calc R
C21 C -0.4029(5) 0.5070(3) 0.2755(4) 0.0609(10) Uani 1 1 d .
H21 H -0.4645 0.5655 0.2954 0.073 Uiso 1 1 calc R
C22 C -0.3932(5) 0.6869(4) 0.7627(5) 0.0721(12) Uani 1 1 d .
H22A H -0.4660 0.7045 0.8151 0.087 Uiso 1 1 calc R
H22B H -0.3919 0.7515 0.7018 0.087 Uiso 1 1 calc R

loop_
_atom_site_aniso_label
_atom_site_aniso_U_11
_atom_site_aniso_U_22
_atom_site_aniso_U_33
_atom_site_aniso_U_23
_atom_site_aniso_U_13
_atom_site_aniso_U_12
O1 0.0488(12) 0.0415(12) 0.0416(11) 0.0034(11) 0.0104(10) -0.0032(11)
O2 0.0889(19) 0.0392(14) 0.0683(17) 0.0131(13) 0.0150(15) -0.0084(14)
O3 0.095(2) 0.0618(18) 0.0803(19) -0.0061(15) 0.0523(18) -0.0234(16)
O4 0.113(2) 0.0454(16) 0.084(2) 0.0135(14) 0.0351(18) -0.0084(17)
O5 0.123(3) 0.0630(18) 0.0676(19) 0.0187(15) -0.0204(19) 0.0000(19)
N 0.0500(15) 0.0383(14) 0.0463(14) -0.0011(12) 0.0170(12) -0.0087(12)
C1 0.0488(19) 0.0412(17) 0.0408(17) 0.0045(14) 0.0059(15) 0.0001(15)
C2 0.0439(17) 0.0456(17) 0.0483(18) 0.0011(17) 0.0054(14) -0.0054(16)
C3 0.0492(18) 0.0390(17) 0.0432(17) 0.0020(14) 0.0127(15) -0.0053(16)
C4 0.0402(16) 0.0443(18) 0.0461(17) 0.0026(16) 0.0005(13) -0.0042(16)
C5 0.063(2) 0.0429(18) 0.049(2) -0.0041(16) 0.0073(18) -0.0045(17)
C6 0.060(2) 0.0402(18) 0.054(2) 0.0035(16) 0.0125(18) -0.0094(17)
C7 0.094(3) 0.081(3) 0.053(2) -0.003(2) 0.025(2) 0.001(3)
C8 0.0442(17) 0.0462(19) 0.058(2) -0.0081(16) 0.0222(15) -0.0109(16)
C9 0.053(2) 0.063(2) 0.069(2) -0.009(2) 0.0107(18) 0.001(2)
C10 0.064(3) 0.093(3) 0.099(4) 0.003(3) 0.016(2) 0.014(3)
C11 0.071(3) 0.059(2) 0.059(2) -0.0133(18) 0.019(2) 0.006(2)
C12 0.0447(17) 0.0349(16) 0.0445(17) 0.0017(14) 0.0126(14) -0.0037(14)
C13 0.071(3) 0.047(2) 0.058(2) -0.0099(18) 0.022(2) -0.016(2)
C14 0.062(2) 0.050(2) 0.045(2) 0.0095(17) 0.0124(18) 0.0029(19)
C15 0.132(4) 0.049(2) 0.085(3) 0.021(2) 0.025(3) 0.006(3)
C16 0.067(2) 0.062(2) 0.074(2) -0.012(2) 0.034(2) -0.010(2)
C17 0.060(2) 0.063(2) 0.070(3) 0.004(2) 0.018(2) 0.0138(19)
C18 0.057(2) 0.056(2) 0.061(2) -0.0008(19) 0.0005(18) 0.008(2)
C19 0.073(3) 0.070(3) 0.067(3) -0.013(2) 0.017(2) 0.011(2)
C20 0.100(3) 0.073(3) 0.055(2) 0.015(2) 0.022(2) 0.015(3)
C21 0.071(2) 0.053(2) 0.056(2) 0.0023(18) 0.0095(19) 0.012(2)
C22 0.073(3) 0.063(3) 0.080(3) -0.010(2) 0.018(2) 0.016(2)

loop_
_atom_type_symbol
_atom_type_description
_atom_type_scat_dispersion_real
_atom_type_scat_dispersion_imag
_atom_type_scat_source
O O 0.0110 0.0060 'International Tables Vol C Tables 4.2.6.8 and 6.1.1.4'
N N 0.0060 0.0030 'International Tables Vol C Tables 4.2.6.8 and 6.1.1.4'
C C 0.0030 0.0020 'International Tables Vol C Tables 4.2.6.8 and 6.1.1.4'
H H 0.0000 0.0000 'International Tables Vol C Tables 4.2.6.8 and 6.1.1.4'

loop_
_geom_angle_atom_site_label_1
_geom_angle_atom_site_label_2
_geom_angle_atom_site_label_3
_geom_angle
C3 O1 C12 115.7(2)
C14 O2 C15 116.3(3)
C13 O3 C16 109.0(3)
C13 N C12 120.9(3)
C13 N C8 111.4(3)
C12 N C8 125.8(3)
C12 C1 C17 109.9(3)
C12 C1 C2 110.9(3)
C17 C1 C2 111.6(3)
C6 C2 C4 113.8(3)
C6 C2 C1 109.4(3)
C4 C2 C1 115.2(3)
C6 C3 O1 124.4(3)
C6 C3 C14 125.8(3)
O1 C3 C14 109.8(3)
C18 C4 C21 117.6(3)
C18 C4 C2 123.4(3)
C21 C4 C2 118.9(3)
C11 C5 C12 114.6(3)
C3 C6 C2 123.7(3)
C19 C7 C20 119.4(4)
N C8 C16 99.2(3)
N C8 C9 114.6(3)
C16 C8 C9 113.5(3)
C10 C9 C8 111.5(4)
C5 C11 C22 110.3(3)
O1 C12 N 106.3(3)
O1 C12 C5 105.2(3)
N C12 C5 110.9(3)
O1 C12 C1 110.4(2)
N C12 C1 111.9(3)
C5 C12 C1 111.7(3)
O4 C13 O3 121.8(4)
O4 C13 N 129.3(4)
O3 C13 N 108.8(4)
O5 C14 O2 124.0(4)
O5 C14 C3 124.1(4)
O2 C14 C3 111.9(3)
O3 C16 C8 105.3(3)
C22 C17 C1 112.3(4)
C4 C18 C19 120.4(4)
C7 C19 C18 121.2(4)
C7 C20 C21 119.6(4)
C4 C21 C20 121.7(4)
C17 C22 C11 110.8(3)

loop_
_geom_bond_atom_site_label_1
_geom_bond_atom_site_label_2
_geom_bond_distance
O1 C3 1.376(4)
O1 C12 1.440(4)
O2 C14 1.324(5)
O2 C15 1.450(5)
O3 C13 1.359(5)
O3 C16 1.439(5)
O4 C13 1.195(5)
O5 C14 1.183(5)
N C13 1.367(5)
N C12 1.469(4)
N C8 1.476(5)
C1 C12 1.536(5)
C1 C17 1.541(5)
C1 C2 1.552(5)
C2 C6 1.496(5)
C2 C4 1.522(5)
C3 C6 1.320(5)
C3 C14 1.486(5)
C4 C18 1.378(5)
C4 C21 1.381(5)
C5 C11 1.517(5)
C5 C12 1.524(5)
C7 C19 1.365(6)
C7 C20 1.361(6)
C8 C16 1.519(5)
C8 C9 1.530(5)
C9 C10 1.515(6)
C11 C22 1.522(6)
C17 C22 1.510(6)
C18 C19 1.381(6)
C20 C21 1.387(6)
